data_4321009
loop_
_publ_author_name
'Tomoyuki Akutagawa'
'Tatsuo Hasegawa'
'Takayoshi Nakamura'
'Sadamu Takeda'
'Tamotsu Inabe'
'Ken-ichi Sugiura'
'Yoshiteru Sakata'
'Allan E. Underhill'

_publ_contact_author_address
;
Research Institute for Electronic Science, Hokkaido University
N12W6 kita-ku, Sapporo 060-0812, Japan
;
_publ_contact_author_email ' takuta@imd.es.hokudai.ac.jp '
_publ_contact_author_fax ' +81-11-706-4972 '
_publ_contact_author_name ' Tomoyuki Akutagawa'
_publ_contact_author_phone ' +81-11-706-2884 '
_publ_section_title
;
 M+(12-crown-4) Supramolecular Cations (M+= Na+, K+, Rb+, and NH4+) within
 Ni(2-thioxo-1,3-dithiole-4,5-dithiolate)2 Molecular Conductor
;
_journal_name_full 'Inorganic Chemistry'
_journal_page_first 2645
_journal_page_last 2651
_journal_paper_doi 10.1021/ic000104a
_journal_volume 39
_journal_year 2000
_chemical_formula_sum 'C40 H32 K Ni4 O8 S40'
_chemical_formula_weight 2196.99
_space_group_IT_number 18
_symmetry_cell_setting orthorhombic
_symmetry_Int_Tables_number 18
_symmetry_space_group_name_Hall 'P 2 2ab'
_symmetry_space_group_name_H-M 'P 21 21 2'
_cell_angle_alpha 90
_cell_angle_beta 90
_cell_angle_gamma 90
_cell_formula_units_Z 2
_cell_length_a 11.420(2)
_cell_length_b 41.398(6)
_cell_length_c 8.036(3)
_cell_measurement_reflns_used 17
_cell_measurement_temperature 296.2
_cell_measurement_theta_max 14.9
_cell_measurement_theta_min 14.5
_cell_volume 3799.1(17)
_computing_cell_refinement 'MSC/AFC Diffractometer Control'
_computing_data_collection 'MSC/AFC Diffractometer Control'
_computing_data_reduction 'teXsan Ver. 1.10'
_computing_publication_material 'teXsan Ver. 1.10'
_computing_structure_refinement 'teXsan Ver. 1.10'
_computing_structure_solution SIR92
_diffrn_measurement_device_type 'Rigaku AFC7R'
_diffrn_measurement_method \w-2\q
_diffrn_radiation_type 'Mo K\a'
_diffrn_radiation_wavelength 0.7107
_diffrn_reflns_limit_h_max 14
_diffrn_reflns_limit_h_min 0
_diffrn_reflns_limit_k_max 53
_diffrn_reflns_limit_k_min 0
_diffrn_reflns_limit_l_max 10
_diffrn_reflns_limit_l_min 0
_diffrn_reflns_number 4979
_diffrn_reflns_theta_max 27.55
_diffrn_standards_decay_% 0.85
_diffrn_standards_interval_count 150
_diffrn_standards_number 3
_exptl_absorpt_coefficient_mu 2.177
_exptl_absorpt_correction_T_max 0.897
_exptl_absorpt_correction_T_min 0.572
_exptl_absorpt_correction_type psi-scan
_exptl_absorpt_process_details '(North, Phillips & Mathews, 1968)'
_exptl_crystal_colour black
_exptl_crystal_density_diffrn 1.920
_exptl_crystal_density_meas 1.800
_exptl_crystal_description plate
_exptl_crystal_size_max 1.200
_exptl_crystal_size_mid 0.200
_exptl_crystal_size_min 0.050
_refine_diff_density_max 0.54
_refine_diff_density_min -0.44
_refine_ls_extinction_coef 0.00075(5)
_refine_ls_extinction_method 'Zachariasen(1967) type 2 Gaussian isotropic'
_refine_ls_goodness_of_fit_all 1.924
_refine_ls_number_parameters 421
_refine_ls_number_reflns 2840
_refine_ls_R_factor_obs 0.0426
_refine_ls_shift/esd_max 0.0634
_refine_ls_structure_factor_coef F
_refine_ls_weighting_details 'w =3D 1/[\s^2^(Fo) + 0.00000|Fo|^2^]'
_refine_ls_weighting_scheme calc
_refine_ls_wR_factor_obs 0.0388
_reflns_number_observed 2840
_reflns_number_total 4951
_cod_data_source_file ic000104a_3.cif
_cod_data_source_block master_file_afc7*.xtl
_cod_original_cell_volume 3799(1)
_cod_original_sg_symbol_H-M 'P 21 21 2 '
_cod_original_formula_sum 'C40 H32 K O8 Ni4 S40 '
_cod_database_code 4321009

loop_
_symmetry_equiv_pos_as_xyz
x,y,z
-x,-y,z
1/2+x,1/2-y,-z
1/2-x,1/2+y,-z

loop_
_atom_site_aniso_label
_atom_site_aniso_U_11
_atom_site_aniso_U_22
_atom_site_aniso_U_33
_atom_site_aniso_U_12
_atom_site_aniso_U_13
_atom_site_aniso_U_23
Ni(1) 0.0304(6) 0.0379(6) 0.0452(7) 0.0007(6) 0.0002(6) -0.0009(6)
Ni(2) 0.0323(6) 0.0399(7) 0.0473(8) -0.0021(6) -0.0004(7) 0.0010(7)
K(1) 0.054(2) 0.094(3) 0.087(3) 0.019(2) 0.0000 0.0000
S(1) 0.031(1) 0.041(1) 0.063(2) -0.003(1) -0.006(2) 0.001(2)
S(2) 0.041(2) 0.045(2) 0.062(2) -0.007(1) -0.003(2) 0.000(2)
S(3) 0.078(2) 0.043(2) 0.106(3) -0.006(2) 0.000(3) 0.017(2)
S(4) 0.042(1) 0.045(2) 0.065(2) 0.001(1) -0.010(2) 0.011(2)
S(5) 0.033(1) 0.041(1) 0.059(2) -0.003(1) -0.007(1) 0.006(1)
S(6) 0.036(1) 0.039(1) 0.057(2) -0.002(1) -0.001(2) 0.002(1)
S(7) 0.054(2) 0.042(2) 0.061(2) -0.003(1) 0.005(2) 0.008(2)
S(8) 0.099(3) 0.051(2) 0.092(3) 0.007(2) 0.009(2) 0.022(2)
S(9) 0.056(2) 0.046(2) 0.064(2) 0.011(1) -0.002(2) 0.013(2)
S(10) 0.035(1) 0.043(1) 0.053(2) 0.002(1) -0.004(1) 0.003(1)
S(11) 0.034(1) 0.045(1) 0.067(2) -0.004(1) -0.008(2) 0.008(2)
S(12) 0.044(2) 0.044(2) 0.080(2) -0.004(1) -0.008(2) 0.003(2)
S(13) 0.074(2) 0.051(2) 0.127(3) 0.002(2) -0.006(3) 0.030(2)
S(14) 0.044(2) 0.055(2) 0.080(2) 0.000(1) -0.008(2) 0.016(2)
S(15) 0.035(1) 0.046(2) 0.057(2) -0.001(1) -0.006(2) 0.005(1)
S(16) 0.033(1) 0.051(2) 0.055(2) -0.002(1) -0.003(1) -0.001(2)
S(17) 0.049(2) 0.045(2) 0.060(2) -0.010(1) 0.007(2) -0.001(2)
S(18) 0.103(3) 0.047(2) 0.079(2) -0.002(2) 0.009(3) 0.005(2)
S(19) 0.048(2) 0.046(2) 0.053(2) 0.004(1) -0.001(2) 0.006(2)
S(20) 0.035(1) 0.045(1) 0.055(2) -0.004(1) -0.007(1) 0.006(1)
O(1) 0.105(8) 0.084(7) 0.16(1) -0.013(7) 0.009(9) 0.025(8)
O(2) 0.075(6) 0.140(9) 0.097(8) 0.016(6) 0.001(7) -0.049(7)
O(3) 0.061(6) 0.073(6) 0.19(1) -0.003(5) -0.036(8) 0.044(7)
O(4) 0.071(6) 0.16(1) 0.099(8) -0.003(7) -0.012(7) -0.014(8)
C(1) 0.034(5) 0.035(5) 0.041(6) -0.007(4) 0.006(5) -0.008(5)
C(2) 0.061(7) 0.034(5) 0.055(7) -0.009(6) 0.001(7) 0.003(5)
C(3) 0.031(5) 0.049(6) 0.035(6) 0.007(5) 0.004(5) -0.007(5)
C(4) 0.037(6) 0.044(6) 0.039(7) -0.003(5) 0.004(5) 0.006(5)
C(5) 0.061(7) 0.040(6) 0.064(8) 0.006(5) 0.012(7) 0.013(6)
C(6) 0.043(6) 0.033(5) 0.054(7) 0.008(5) 0.006(6) -0.001(5)
C(7) 0.041(6) 0.051(6) 0.044(7) -0.007(5) -0.009(5) 0.001(6)
C(8) 0.053(7) 0.050(6) 0.082(9) 0.005(6) 0.003(8) 0.016(7)
C(9) 0.033(5) 0.051(6) 0.048(7) -0.005(5) -0.004(6) 0.010(6)
C(10) 0.032(5) 0.043(6) 0.033(6) 0.000(5) -0.002(5) -0.005(5)
C(11) 0.045(6) 0.051(6) 0.045(7) 0.002(6) 0.011(6) -0.009(5)
C(12) 0.032(5) 0.039(6) 0.038(6) -0.007(4) 0.001(5) 0.001(5)
C(13) 0.10(1) 0.10(1) 0.30(3) -0.04(1) 0.06(2) -0.01(2)
C(14) 0.15(2) 0.22(2) 0.17(2) -0.12(1) 0.06(2) -0.04(2)
C(15) 0.15(2) 0.18(2) 0.12(2) 0.11(1) 0.00(1) 0.00(1)
C(16) 0.17(2) 0.07(1) 0.31(3) 0.03(1) 0.14(2) -0.03(2)
C(17) 0.17(2) 0.09(1) 0.19(2) -0.04(1) -0.10(2) 0.07(1)
C(18) 0.19(2) 0.21(2) 0.09(1) 0.12(2) 0.00(1) 0.08(1)
C(19) 0.14(1) 0.36(3) 0.11(2) -0.16(2) 0.01(1) -0.05(2)
C(20) 0.23(2) 0.09(1) 0.11(1) -0.05(1) -0.10(2) -0.01(1)

loop_
_atom_site_label
_atom_site_type_symbol
_atom_site_fract_x
_atom_site_fract_y
_atom_site_fract_z
_atom_site_U_iso_or_equiv
_atom_site_thermal_displace_type
_atom_site_occupancy
_atom_site_calc_flag
_atom_site_refinement_flags
_atom_site_disorder_assembly
_atom_site_disorder_group
Ni(1) Ni 0.9816(1) 0.23870(3) 0.1475(2) 0.0379(3) Uani 1.00 d . . .
Ni(2) Ni 0.9856(1) 0.27988(3) 0.5657(2) 0.0399(3) Uani 1.00 d . . .
K(1) K 0.5000 0.5000 0.8770(5) 0.078(1) Uani 1.00 d S . .
S(1) S 1.1121(2) 0.27609(6) 0.1521(4) 0.0451(8) Uani 1.00 d . . .
S(2) S 1.1073(2) 0.34480(6) 0.0272(4) 0.0492(8) Uani 1.00 d . . .
S(3) S 0.9933(3) 0.40015(7) -0.1358(5) 0.076(1) Uani 1.00 d . . .
S(4) S 0.8691(2) 0.33808(6) -0.0930(4) 0.0507(9) Uani 1.00 d . . .
S(5) S 0.8557(2) 0.26894(6) 0.0231(4) 0.0444(8) Uani 1.00 d . . .
S(6) S 0.8493(2) 0.20170(6) 0.1446(4) 0.0438(8) Uani 1.00 d . . .
S(7) S 0.8468(2) 0.13419(6) 0.2840(4) 0.0522(9) Uani 1.00 d . . .
S(8) S 0.9494(3) 0.08147(7) 0.4882(5) 0.081(1) Uani 1.00 d . . .
S(9) S 1.0867(3) 0.14010(7) 0.4037(4) 0.0551(9) Uani 1.00 d . . .
S(10) S 1.1079(2) 0.20803(6) 0.2688(4) 0.0436(8) Uani 1.00 d . . .
S(11) S 1.1170(2) 0.31730(6) 0.5656(4) 0.0486(8) Uani 1.00 d . . .
S(12) S 1.1080(2) 0.38686(7) 0.4525(4) 0.0560(9) Uani 1.00 d . . .
S(13) S 0.9841(3) 0.44511(7) 0.3319(5) 0.084(1) Uani 1.00 d . . .
S(14) S 0.8646(2) 0.38129(7) 0.3549(4) 0.0596(9) Uani 1.00 d . . .
S(15) S 0.8549(2) 0.31098(6) 0.4547(4) 0.0459(8) Uani 1.00 d . . .
S(16) S 0.8574(2) 0.24170(6) 0.5683(4) 0.0463(8) Uani 1.00 d . . .
S(17) S 0.8656(3) 0.17407(7) 0.7086(4) 0.0512(9) Uani 1.00 d . . .
S(18) S 0.9861(4) 0.12088(7) 0.8898(4) 0.076(1) Uani 1.00 d . . .
S(19) S 1.1053(2) 0.18279(7) 0.8235(4) 0.0489(8) Uani 1.00 d . . .
S(20) S 1.1131(2) 0.25052(6) 0.6908(4) 0.0451(8) Uani 1.00 d . . .
O(1) O 0.7121(9) 0.5392(2) 0.880(2) 0.116(4) Uani 1.00 d . . .
O(2) O 0.7067(8) 0.4798(2) 0.702(1) 0.104(4) Uani 1.00 d . . .
O(3) O 0.6271(7) 0.4486(2) 0.995(2) 0.108(4) Uani 1.00 d . . .
O(4) O 0.6413(8) 0.5077(3) 1.172(1) 0.111(4) Uani 1.00 d . . .
C(1) C 1.0431(8) 0.3071(2) 0.058(1) 0.037(3) Uani 1.00 d . . .
C(2) C 0.9906(10) 0.3631(2) -0.068(1) 0.050(3) Uani 1.00 d . . .
C(3) C 0.9288(8) 0.3048(2) -0.001(1) 0.038(3) Uani 1.00 d . . .
C(4) C 0.9159(8) 0.1705(2) 0.241(1) 0.040(3) Uani 1.00 d . . .
C(5) C 0.9589(9) 0.1167(2) 0.390(1) 0.055(4) Uani 1.00 d . . .
C(6) C 1.0315(9) 0.1733(2) 0.300(1) 0.043(3) Uani 1.00 d . . .
C(7) C 1.0433(8) 0.3488(2) 0.480(1) 0.045(3) Uani 1.00 d . . .
C(8) C 0.987(1) 0.4067(2) 0.370(1) 0.062(4) Uani 1.00 d . . .
C(9) C 0.9309(8) 0.3466(2) 0.434(1) 0.044(3) Uani 1.00 d . . .
C(10) C 0.9280(8) 0.2123(2) 0.666(1) 0.036(3) Uani 1.00 d . . .
C(11) C 0.9843(9) 0.1577(2) 0.812(1) 0.047(3) Uani 1.00 d . . .
C(12) C 1.0435(7) 0.2146(2) 0.723(1) 0.036(3) Uani 1.00 d . . .
C(13) C 0.807(2) 0.5295(4) 0.786(3) 0.165(9) Uani 1.00 d . . .
C(14) C 0.788(2) 0.5059(6) 0.676(2) 0.179(9) Uani 1.00 d . . .
C(15) C 0.754(2) 0.4501(5) 0.753(2) 0.148(8) Uani 1.00 d . . .
C(16) C 0.700(2) 0.4339(4) 0.873(3) 0.184(10) Uani 1.00 d . . .
C(17) C 0.687(2) 0.4485(4) 1.135(3) 0.148(8) Uani 1.00 d . . .
C(18) C 0.663(2) 0.4745(5) 1.241(2) 0.164(8) Uani 1.00 d . . .
C(19) C 0.732(2) 0.5268(6) 1.173(2) 0.20(1) Uani 1.00 d . . .
C(20) C 0.742(2) 0.5492(4) 1.043(2) 0.144(8) Uani 1.00 d . . .

loop_
_atom_type_symbol
_atom_type_description
_atom_type_scat_dispersion_real
_atom_type_scat_dispersion_imag
_atom_type_scat_source
C C 0.003 0.002
;International Tables for Crystallography
(1992, Vol. C, Tables 4.2.6.8 and 6.1.1.1)
;
S S 0.125 0.123
;International Tables for Crystallography
(1992, Vol. C, Tables 4.2.6.8 and 6.1.1.1)
;
O O 0.011 0.006
;International Tables for Crystallography
(1992, Vol. C, Tables 4.2.6.8 and 6.1.1.1)
;
Ni Ni 0.339 1.112
;International Tables for Crystallography
(1992, Vol. C, Tables 4.2.6.8 and 6.1.1.1)
;
H H 0.000 0.000
;International Tables for Crystallography
(1992, Vol. C, Table 6.1.1.2)
;
K K 0.200 0.250
;International Tables for Crystallography
(1992, Vol. C, Tables 4.2.6.8 and 6.1.1.1)
;

loop_
_geom_angle_atom_site_label_1
_geom_angle_atom_site_label_2
_geom_angle_atom_site_label_3
_geom_angle
_geom_angle_site_symmetry_1
_geom_angle_site_symmetry_2
_geom_angle_site_symmetry_3
_geom_angle_publ_flag
S(1) Ni(1) S(5) 93.0(1) . 1_555 1_555 yes
S(1) Ni(1) S(6) 179.2(1) . 1_555 1_555 yes
S(1) Ni(1) S(10) 87.2(1) . 1_555 1_555 yes
S(5) Ni(1) S(6) 86.6(1) . 1_555 1_555 yes
S(5) Ni(1) S(10) 179.2(1) . 1_555 1_555 yes
S(6) Ni(1) S(10) 93.2(1) . 1_555 1_555 yes
S(11) Ni(2) S(15) 93.0(1) . 1_555 1_555 yes
S(11) Ni(2) S(16) 178.6(1) . 1_555 1_555 yes
S(11) Ni(2) S(20) 86.3(1) . 1_555 1_555 yes
S(15) Ni(2) S(16) 88.4(1) . 1_555 1_555 yes
S(15) Ni(2) S(20) 176.3(1) . 1_555 1_555 yes
S(16) Ni(2) S(20) 92.4(1) . 1_555 1_555 yes
O(1) K(1) O(1) 178.9(5) . 1_555 2_665 yes
O(1) K(1) O(2) 58.9(3) . 1_555 1_555 yes
O(1) K(1) O(2) 121.7(3) . 1_555 2_665 yes
O(1) K(1) O(3) 89.4(3) . 1_555 1_555 yes
O(1) K(1) O(3) 90.2(3) . 1_555 2_665 yes
O(1) K(1) O(4) 57.7(3) . 1_555 1_555 yes
O(1) K(1) O(4) 121.2(4) . 1_555 2_665 yes
O(1) K(1) O(2) 121.7(3) . 2_665 1_555 yes
O(1) K(1) O(2) 58.9(3) . 2_665 2_665 yes
O(1) K(1) O(3) 90.2(3) . 2_665 1_555 yes
O(1) K(1) O(3) 89.4(3) . 2_665 2_665 yes
O(1) K(1) O(4) 121.2(4) . 2_665 1_555 yes
O(1) K(1) O(4) 57.7(3) . 2_665 2_665 yes
O(2) K(1) O(2) 121.4(4) . 1_555 2_665 yes
O(2) K(1) O(3) 60.5(3) . 1_555 1_555 yes
O(2) K(1) O(3) 146.0(3) . 1_555 2_665 yes
O(2) K(1) O(4) 88.5(3) . 1_555 1_555 yes
O(2) K(1) O(4) 146.1(3) . 1_555 2_665 yes
O(2) K(1) O(3) 146.0(3) . 2_665 1_555 yes
O(2) K(1) O(3) 60.5(3) . 2_665 2_665 yes
O(2) K(1) O(4) 146.1(3) . 2_665 1_555 yes
O(2) K(1) O(4) 88.5(3) . 2_665 2_665 yes
O(3) K(1) O(3) 139.7(6) . 1_555 2_665 yes
O(3) K(1) O(4) 60.4(3) . 1_555 1_555 yes
O(3) K(1) O(4) 85.8(3) . 1_555 2_665 yes
O(3) K(1) O(4) 85.8(3) . 2_665 1_555 yes
O(3) K(1) O(4) 60.4(3) . 2_665 2_665 yes
O(4) K(1) O(4) 69.6(4) . 1_555 2_665 yes
Ni(1) S(1) C(1) 102.5(3) . 1_555 1_555 yes
C(1) S(2) C(2) 97.7(5) . 1_555 1_555 yes
C(2) S(4) C(3) 96.5(5) . 1_555 1_555 yes
Ni(1) S(5) C(3) 103.4(3) . 1_555 1_555 yes
Ni(1) S(6) C(4) 102.9(3) . 1_555 1_555 yes
C(4) S(7) C(5) 97.3(5) . 1_555 1_555 yes
C(5) S(9) C(6) 96.1(5) . 1_555 1_555 yes
Ni(1) S(10) C(6) 102.8(4) . 1_555 1_555 yes
Ni(2) S(11) C(7) 101.9(3) . 1_555 1_555 yes
C(7) S(12) C(8) 97.8(5) . 1_555 1_555 yes
C(8) S(14) C(9) 97.1(5) . 1_555 1_555 yes
Ni(2) S(15) C(9) 101.7(3) . 1_555 1_555 yes
Ni(2) S(16) C(10) 102.3(3) . 1_555 1_555 yes
C(10) S(17) C(11) 97.4(5) . 1_555 1_555 yes
C(11) S(19) C(12) 96.3(5) . 1_555 1_555 yes
Ni(2) S(20) C(12) 104.4(3) . 1_555 1_555 yes
K(1) O(1) C(13) 118.8(10) . 1_555 1_555 yes
K(1) O(1) C(20) 111(1) . 1_555 1_555 yes
C(13) O(1) C(20) 113(1) . 1_555 1_555 yes
K(1) O(2) C(14) 112.5(10) . 1_555 1_555 yes
K(1) O(2) C(15) 115(1) . 1_555 1_555 yes
C(14) O(2) C(15) 116(1) . 1_555 1_555 yes
K(1) O(3) C(16) 113(1) . 1_555 1_555 yes
K(1) O(3) C(17) 125(1) . 1_555 1_555 yes
C(16) O(3) C(17) 106(1) . 1_555 1_555 yes
K(1) O(4) C(18) 107.0(9) . 1_555 1_555 yes
K(1) O(4) C(19) 121(1) . 1_555 1_555 yes
C(18) O(4) C(19) 114(1) . 1_555 1_555 yes
S(1) C(1) S(2) 123.4(5) . 1_555 1_555 yes
S(1) C(1) C(3) 122.6(7) . 1_555 1_555 yes
S(2) C(1) C(3) 114.0(8) . 1_555 1_555 yes
S(2) C(2) S(3) 123.5(7) . 1_555 1_555 yes
S(2) C(2) S(4) 114.0(5) . 1_555 1_555 yes
S(3) C(2) S(4) 122.5(7) . 1_555 1_555 yes
S(4) C(3) S(5) 123.7(6) . 1_555 1_555 yes
S(4) C(3) C(1) 117.8(8) . 1_555 1_555 yes
S(5) C(3) C(1) 118.5(8) . 1_555 1_555 yes
S(6) C(4) S(7) 123.4(6) . 1_555 1_555 yes
S(6) C(4) C(6) 121.0(8) . 1_555 1_555 yes
S(7) C(4) C(6) 115.5(8) . 1_555 1_555 yes
S(7) C(5) S(8) 124.2(7) . 1_555 1_555 yes
S(7) C(5) S(9) 115.0(6) . 1_555 1_555 yes
S(8) C(5) S(9) 120.6(7) . 1_555 1_555 yes
S(9) C(6) S(10) 123.9(6) . 1_555 1_555 yes
S(9) C(6) C(4) 116.1(8) . 1_555 1_555 yes
S(10) C(6) C(4) 120.0(8) . 1_555 1_555 yes
S(11) C(7) S(12) 122.2(6) . 1_555 1_555 yes
S(11) C(7) C(9) 122.4(9) . 1_555 1_555 yes
S(12) C(7) C(9) 115.4(8) . 1_555 1_555 yes
S(12) C(8) S(13) 123.3(7) . 1_555 1_555 yes
S(12) C(8) S(14) 112.2(6) . 1_555 1_555 yes
S(13) C(8) S(14) 124.1(7) . 1_555 1_555 yes
S(14) C(9) S(15) 121.6(6) . 1_555 1_555 yes
S(14) C(9) C(7) 117.5(8) . 1_555 1_555 yes
S(15) C(9) C(7) 120.9(9) . 1_555 1_555 yes
S(16) C(10) S(17) 123.5(5) . 1_555 1_555 yes
S(16) C(10) C(12) 124.3(8) . 1_555 1_555 yes
S(17) C(10) C(12) 112.2(7) . 1_555 1_555 yes
S(17) C(11) S(18) 123.8(7) . 1_555 1_555 yes
S(17) C(11) S(19) 114.5(6) . 1_555 1_555 yes
S(18) C(11) S(19) 121.7(7) . 1_555 1_555 yes
S(19) C(12) S(20) 123.6(5) . 1_555 1_555 yes
S(19) C(12) C(10) 119.6(7) . 1_555 1_555 yes
S(20) C(12) C(10) 116.7(8) . 1_555 1_555 yes
O(1) C(13) C(14) 116(1) . 1_555 1_555 yes
O(2) C(14) C(13) 123(1) . 1_555 1_555 yes
O(2) C(15) C(16) 118(1) . 1_555 1_555 yes
O(3) C(16) C(15) 123(1) . 1_555 1_555 yes
O(3) C(17) C(18) 114(1) . 1_555 1_555 yes
O(4) C(18) C(17) 120(1) . 1_555 1_555 yes
O(4) C(19) C(20) 116(1) . 1_555 1_555 yes
O(1) C(20) C(19) 118(1) . 1_555 1_555 yes

loop_
_geom_bond_atom_site_label_1
_geom_bond_atom_site_label_2
_geom_bond_distance
_geom_bond_site_symmetry_1
_geom_bond_site_symmetry_2
_geom_bond_publ_flag
Ni(1) S(1) 2.149(3) . . yes
Ni(1) S(5) 2.153(3) . . yes
Ni(1) S(6) 2.151(3) . . yes
Ni(1) S(10) 2.155(3) . . yes
Ni(2) S(11) 2.157(3) . . yes
Ni(2) S(15) 2.163(3) . . yes
Ni(2) S(16) 2.155(3) . . yes
Ni(2) S(20) 2.147(3) . . yes
K(1) O(1) 2.92(1) . . yes
K(1) O(1) 2.92(1) . 2_665 yes
K(1) O(2) 2.871(9) . . yes
K(1) O(2) 2.871(9) . 2_665 yes
K(1) O(3) 2.743(9) . . yes
K(1) O(3) 2.743(9) . 2_665 yes
K(1) O(4) 2.882(10) . . yes
K(1) O(4) 2.882(10) . 2_665 yes
S(1) C(1) 1.685(10) . . yes
S(2) C(1) 1.741(9) . . yes
S(2) C(2) 1.71(1) . . yes
S(3) C(2) 1.627(9) . . yes
S(4) C(2) 1.74(1) . . yes
S(4) C(3) 1.705(10) . . yes
S(5) C(3) 1.714(10) . . yes
S(6) C(4) 1.686(10) . . yes
S(7) C(4) 1.733(10) . . yes
S(7) C(5) 1.70(1) . . yes
S(8) C(5) 1.66(1) . . yes
S(9) C(5) 1.76(1) . . yes
S(9) C(6) 1.725(10) . . yes
S(10) C(6) 1.701(10) . . yes
S(11) C(7) 1.70(1) . . yes
S(12) C(7) 1.755(10) . . yes
S(12) C(8) 1.74(1) . . yes
S(13) C(8) 1.621(10) . . yes
S(14) C(8) 1.75(1) . . yes
S(14) C(9) 1.74(1) . . yes
S(15) C(9) 1.718(10) . . yes
S(16) C(10) 1.657(9) . . yes
S(17) C(10) 1.770(9) . . yes
S(17) C(11) 1.73(1) . . yes
S(18) C(11) 1.645(10) . . yes
S(19) C(11) 1.73(1) . . yes
S(19) C(12) 1.700(9) . . yes
S(20) C(12) 1.705(9) . . yes
O(1) C(13) 1.38(2) . . yes
O(1) C(20) 1.41(2) . . yes
O(2) C(14) 1.44(2) . . yes
O(2) C(15) 1.40(2) . . yes
O(3) C(16) 1.42(2) . . yes
O(3) C(17) 1.32(2) . . yes
O(4) C(18) 1.50(2) . . yes
O(4) C(19) 1.31(2) . . yes
C(1) C(3) 1.39(1) . . yes
C(4) C(6) 1.41(1) . . yes
C(7) C(9) 1.34(1) . . yes
C(10) C(12) 1.40(1) . . yes
C(13) C(14) 1.33(3) . . yes
C(15) C(16) 1.33(3) . . yes
C(17) C(18) 1.40(2) . . yes
C(19) C(20) 1.40(2) . . yes

loop_
_geom_contact_atom_site_label_1
_geom_contact_atom_site_label_2
_geom_contact_distance
_geom_contact_site_symmetry_1
_geom_contact_site_symmetry_2
_geom_contact_publ_flag
K(1) O(1) 2.92(1) . . ?
K(1) O(1) 2.92(1) . 2_665 ?
K(1) O(2) 2.871(9) . . ?
K(1) O(2) 2.871(9) . 2_665 ?
K(1) O(3) 2.743(9) . . ?
K(1) O(3) 2.743(9) . 2_665 ?
K(1) O(4) 2.882(10) . . ?
K(1) O(4) 2.882(10) . 2_665 ?
K(1) O(3) 2.743(9) . . ?
K(1) O(3) 2.743(9) . 2_665 ?
K(1) O(2) 2.871(9) . . ?
K(1) O(2) 2.871(9) . 2_665 ?
K(1) O(4) 2.882(10) . . ?
K(1) O(4) 2.882(10) . 2_665 ?
K(1) O(1) 2.92(1) . . ?
K(1) O(1) 2.92(1) . 2_665 ?
K(1) C(16) 3.56(2) . . ?
K(1) C(16) 3.56(2) . 2_665 ?
S(3) C(15) 3.54(2) . 1_554 ?
S(6) C(11) 3.58(1) . 1_554 ?
S(6) S(20) 3.596(4) . 3_456 ?
S(7) S(11) 3.518(4) . 3_456 ?
S(7) S(12) 3.561(4) . 3_456 ?
S(7) S(18) 3.587(5) . 1_554 ?
S(9) C(11) 3.56(1) . . ?
S(16) S(20) 3.496(4) . 3_456 ?
S(18) O(3) 3.426(9) . 3_557 ?
S(18) C(4) 3.58(1) . 1_556 ?
O(4) O(4) 3.29(2) . 2_665 ?
O(4) C(18) 3.59(2) . 2_665 ?
C(4) C(11) 3.57(1) . 1_554 ?
C(6) C(10) 3.56(1) . . ?
